data_4084077
loop_
_publ_author_name
'Micksch, Maik'
'Tenne, Mario'
'Strassner, Thomas'

_publ_section_title
;
 Cyclometalated 2-Phenylimidazole Palladium Carbene Complexes in the
 Catalytic Suzuki--Miyaura Cross-Coupling Reaction
;
_journal_issue 15
_journal_name_full Organometallics
_journal_page_first 3966
_journal_paper_doi 10.1021/om5004336
_journal_volume 33
_journal_year 2014
_chemical_formula_moiety 'C50 H62 N4 O2 Pd'
_chemical_formula_sum 'C50 H62 N4 O2 Pd'
_chemical_formula_weight 857.44
_chemical_name_systematic
;
 ?
;
_space_group_IT_number 2
_symmetry_cell_setting triclinic
_symmetry_space_group_name_Hall '-P 1'
_symmetry_space_group_name_H-M 'P -1'
_atom_sites_solution_hydrogens geom
_atom_sites_solution_primary direct
_atom_sites_solution_secondary difmap
_audit_creation_method SHELXL-97
_cell_angle_alpha 95.818(12)
_cell_angle_beta 92.665(10)
_cell_angle_gamma 90.906(9)
_cell_formula_units_Z 2
_cell_length_a 9.7670(6)
_cell_length_b 13.1080(17)
_cell_length_c 17.632(3)
_cell_measurement_reflns_used 995
_cell_measurement_temperature 198(2)
_cell_measurement_theta_max 20.339
_cell_measurement_theta_min 4.137
_cell_volume 2242.8(5)
_computing_cell_refinement 'Dirax/lsq (Duisenberg, 1992)'
_computing_data_collection 'Collect (Nonius BV, 1999)'
_computing_data_reduction 'EvalCCD (Duisenberg et al., 2003)'
_computing_molecular_graphics 'ORTEP-3 (Ferrugia, 2012)'
_computing_publication_material 'enCIFer (Allen et al., 2004)'
_computing_structure_refinement 'SIR97 (Altomare et al., 1999)'
_computing_structure_solution 'SHELXS-97 (Sheldrick, 2008)'
_diffrn_ambient_temperature 198(2)
_diffrn_detector_area_resol_mean 9
_diffrn_measured_fraction_theta_full 0.998
_diffrn_measured_fraction_theta_max 0.998
_diffrn_measurement_device_type KappaCCD
_diffrn_measurement_method \f
_diffrn_radiation_monochromator graphite
_diffrn_radiation_source 'fine-focus sealed tube'
_diffrn_radiation_type MoK\a
_diffrn_radiation_wavelength 0.71073
_diffrn_reflns_av_R_equivalents 0.0791
_diffrn_reflns_av_sigmaI/netI 0.0557
_diffrn_reflns_limit_h_max 10
_diffrn_reflns_limit_h_min -10
_diffrn_reflns_limit_k_max 14
_diffrn_reflns_limit_k_min -14
_diffrn_reflns_limit_l_max 19
_diffrn_reflns_limit_l_min -19
_diffrn_reflns_number 42190
_diffrn_reflns_theta_full 23.26
_diffrn_reflns_theta_max 23.26
_diffrn_reflns_theta_min 3.05
_exptl_absorpt_coefficient_mu 0.456
_exptl_absorpt_correction_T_max 0.9644
_exptl_absorpt_correction_T_min 0.8906
_exptl_absorpt_correction_type multi-scan
_exptl_absorpt_process_details 'SADABS (Sheldrick, 2002)'
_exptl_crystal_colour colourless
_exptl_crystal_density_diffrn 1.270
_exptl_crystal_density_method 'not measured'
_exptl_crystal_description fragment
_exptl_crystal_F_000 904
_exptl_crystal_size_max 0.26
_exptl_crystal_size_mid 0.16
_exptl_crystal_size_min 0.08
_refine_diff_density_max 0.701
_refine_diff_density_min -0.655
_refine_diff_density_rms 0.079
_refine_ls_extinction_method none
_refine_ls_goodness_of_fit_ref 1.071
_refine_ls_hydrogen_treatment constr
_refine_ls_matrix_type full
_refine_ls_number_parameters 527
_refine_ls_number_reflns 6406
_refine_ls_number_restraints 0
_refine_ls_restrained_S_all 1.071
_refine_ls_R_factor_all 0.0650
_refine_ls_R_factor_gt 0.0428
_refine_ls_shift/su_max 0.001
_refine_ls_shift/su_mean 0.000
_refine_ls_structure_factor_coef Fsqd
_refine_ls_weighting_details 'calc w=1/[\s^2^(Fo^2^)+(0.0464P)^2^+2.2309P] where P=(Fo^2^+2Fc^2^)/3'
_refine_ls_weighting_scheme calc
_refine_ls_wR_factor_gt 0.0916
_refine_ls_wR_factor_ref 0.1009
_reflns_number_gt 5133
_reflns_number_total 6406
_reflns_threshold_expression >2sigma(I)
_cod_data_source_file om5004336_si_001.cif
_cod_data_source_block compound21
_cod_depositor_comments 'Adding full bibliography for 4084075--4084077.cif.'
_cod_database_code 4084077

loop_
_symmetry_equiv_pos_as_xyz
'x, y, z'
'-x, -y, -z'

loop_
_atom_site_label
_atom_site_type_symbol
_atom_site_fract_x
_atom_site_fract_y
_atom_site_fract_z
_atom_site_U_iso_or_equiv
_atom_site_adp_type
_atom_site_occupancy
_atom_site_symmetry_multiplicity
_atom_site_calc_flag
_atom_site_refinement_flags
Pd1 Pd -0.00098(3) 0.43858(2) 0.753733(18) 0.01973(12) Uani 1 1 d .
O1 O -0.0990(3) 0.5779(2) 0.78619(16) 0.0301(7) Uani 1 1 d .
N3 N 0.2631(3) 0.5255(2) 0.70097(17) 0.0199(7) Uani 1 1 d .
N4 N 0.2704(3) 0.5202(2) 0.82217(17) 0.0214(8) Uani 1 1 d .
N2 N -0.1800(3) 0.3524(2) 0.74578(18) 0.0237(8) Uani 1 1 d .
C21 C 0.0778(4) 0.2977(3) 0.7379(2) 0.0226(9) Uani 1 1 d .
O2 O -0.2588(3) 0.5757(2) 0.69150(17) 0.0438(8) Uani 1 1 d .
C22 C 0.1855(4) 0.5033(3) 0.7595(2) 0.0208(9) Uani 1 1 d .
C23 C 0.3957(4) 0.5528(3) 0.7279(2) 0.0251(10) Uani 1 1 d .
H23 H 0.4695 0.5705 0.6981 0.030 Uiso 1 1 calc R
C13 C -0.1617(4) 0.2524(3) 0.7355(2) 0.0241(9) Uani 1 1 d .
N1 N -0.2840(3) 0.2015(2) 0.7272(2) 0.0292(8) Uani 1 1 d .
C16 C -0.0210(4) 0.2163(3) 0.7329(2) 0.0260(10) Uani 1 1 d .
C24 C 0.4004(4) 0.5497(3) 0.8029(2) 0.0269(10) Uani 1 1 d .
H24 H 0.4779 0.5648 0.8370 0.032 Uiso 1 1 calc R
C37 C 0.2293(4) 0.5315(3) 0.9013(2) 0.0277(10) Uani 1 1 d .
C38 C 0.2422(4) 0.4497(3) 0.9454(2) 0.0316(11) Uani 1 1 d .
C6 C -0.3024(4) 0.0529(3) 0.6321(3) 0.0325(11) Uani 1 1 d .
C49 C -0.2050(5) 0.6091(3) 0.7545(2) 0.0287(10) Uani 1 1 d .
C1 C -0.3127(4) 0.0934(3) 0.7077(3) 0.0292(10) Uani 1 1 d .
C26 C 0.1433(4) 0.6250(3) 0.6085(2) 0.0260(10) Uani 1 1 d .
C50 C -0.2755(5) 0.6974(3) 0.7994(3) 0.0403(12) Uani 1 1 d .
H50A H -0.2211 0.7607 0.7987 0.060 Uiso 1 1 calc R
H50B H -0.2835 0.6821 0.8523 0.060 Uiso 1 1 calc R
H50C H -0.3671 0.7061 0.7762 0.060 Uiso 1 1 calc R
C25 C 0.2155(4) 0.5364(3) 0.6231(2) 0.0240(9) Uani 1 1 d .
C20 C 0.2142(4) 0.2669(3) 0.7344(2) 0.0257(10) Uani 1 1 d .
H20 H 0.2848 0.3181 0.7371 0.031 Uiso 1 1 calc R
C27 C 0.1078(4) 0.6367(4) 0.5329(2) 0.0343(11) Uani 1 1 d .
H27 H 0.0567 0.6946 0.5211 0.041 Uiso 1 1 calc R
C30 C 0.2544(4) 0.4650(3) 0.5645(2) 0.0283(10) Uani 1 1 d .
C5 C -0.3331(5) -0.0503(3) 0.6152(3) 0.0394(12) Uani 1 1 d .
H5 H -0.3250 -0.0806 0.5644 0.047 Uiso 1 1 calc R
C15 C -0.3836(4) 0.2752(3) 0.7331(3) 0.0354(11) Uani 1 1 d .
H15 H -0.4799 0.2632 0.7297 0.043 Uiso 1 1 calc R
C28 C 0.1445(4) 0.5665(4) 0.4746(2) 0.0381(12) Uani 1 1 d .
H28 H 0.1196 0.5767 0.4232 0.046 Uiso 1 1 calc R
C2 C -0.3530(4) 0.0348(3) 0.7646(3) 0.0340(11) Uani 1 1 d .
C14 C -0.3188(4) 0.3670(3) 0.7445(3) 0.0330(11) Uani 1 1 d .
H14 H -0.3620 0.4315 0.7508 0.040 Uiso 1 1 calc R
C39 C 0.2000(5) 0.4664(4) 1.0202(3) 0.0421(12) Uani 1 1 d .
H39 H 0.2035 0.4116 1.0516 0.051 Uiso 1 1 calc R
C19 C 0.2498(4) 0.1653(3) 0.7273(3) 0.0373(12) Uani 1 1 d .
H19 H 0.3437 0.1480 0.7246 0.045 Uiso 1 1 calc R
C43 C 0.3041(5) 0.3491(4) 0.9180(3) 0.0403(12) Uani 1 1 d .
H43 H 0.3150 0.3488 0.8619 0.048 Uiso 1 1 calc R
C29 C 0.2168(4) 0.4821(4) 0.4902(2) 0.0346(11) Uani 1 1 d .
H29 H 0.2417 0.4342 0.4494 0.041 Uiso 1 1 calc R
C34 C 0.3383(4) 0.3714(3) 0.5787(2) 0.0354(11) Uani 1 1 d .
H34 H 0.3497 0.3693 0.6352 0.042 Uiso 1 1 calc R
C42 C 0.1863(4) 0.6289(3) 0.9299(2) 0.0311(10) Uani 1 1 d .
C7 C -0.3510(5) 0.0768(4) 0.8479(3) 0.0472(13) Uani 1 1 d .
H7 H -0.3535 0.1533 0.8504 0.057 Uiso 1 1 calc R
C10 C -0.2609(5) 0.1166(4) 0.5696(3) 0.0430(12) Uani 1 1 d .
H10 H -0.2451 0.1889 0.5926 0.052 Uiso 1 1 calc R
C46 C 0.1859(5) 0.7203(3) 0.8848(2) 0.0376(11) Uani 1 1 d .
H46 H 0.1868 0.6939 0.8296 0.045 Uiso 1 1 calc R
C32 C 0.2321(5) 0.7806(4) 0.6910(3) 0.0448(13) Uani 1 1 d .
H32A H 0.3130 0.7414 0.7039 0.067 Uiso 1 1 calc R
H32B H 0.2124 0.8300 0.7344 0.067 Uiso 1 1 calc R
H32C H 0.2498 0.8174 0.6466 0.067 Uiso 1 1 calc R
C31 C 0.1085(4) 0.7070(3) 0.6720(2) 0.0326(11) Uani 1 1 d .
H31 H 0.0916 0.6719 0.7185 0.039 Uiso 1 1 calc R
C40 C 0.1538(5) 0.5594(4) 1.0493(3) 0.0481(14) Uani 1 1 d .
H40 H 0.1251 0.5684 1.1002 0.058 Uiso 1 1 calc R
C3 C -0.3853(5) -0.0677(3) 0.7432(3) 0.0408(12) Uani 1 1 d .
H3 H -0.4154 -0.1094 0.7804 0.049 Uiso 1 1 calc R
C18 C 0.1518(4) 0.0885(4) 0.7241(3) 0.0461(13) Uani 1 1 d .
H18 H 0.1776 0.0186 0.7198 0.055 Uiso 1 1 calc R
C47 C 0.3144(5) 0.7876(4) 0.9039(3) 0.0518(14) Uani 1 1 d .
H47A H 0.3185 0.8123 0.9583 0.078 Uiso 1 1 calc R
H47B H 0.3113 0.8462 0.8736 0.078 Uiso 1 1 calc R
H47C H 0.3959 0.7474 0.8921 0.078 Uiso 1 1 calc R
C33 C -0.0180(5) 0.7683(4) 0.6545(3) 0.0454(13) Uani 1 1 d .
H33A H 0.0004 0.8110 0.6134 0.068 Uiso 1 1 calc R
H33B H -0.0408 0.8122 0.7003 0.068 Uiso 1 1 calc R
H33C H -0.0952 0.7211 0.6384 0.068 Uiso 1 1 calc R
C41 C 0.1489(5) 0.6395(4) 1.0053(3) 0.0438(13) Uani 1 1 d .
H41 H 0.1190 0.7042 1.0269 0.053 Uiso 1 1 calc R
C17 C 0.0153(4) 0.1138(3) 0.7273(3) 0.0406(12) Uani 1 1 d .
H17 H -0.0534 0.0615 0.7258 0.049 Uiso 1 1 calc R
C36 C 0.4814(5) 0.3795(4) 0.5479(3) 0.0541(14) Uani 1 1 d .
H36A H 0.4739 0.3753 0.4920 0.081 Uiso 1 1 calc R
H36B H 0.5373 0.3233 0.5637 0.081 Uiso 1 1 calc R
H36C H 0.5246 0.4453 0.5681 0.081 Uiso 1 1 calc R
C48 C 0.0587(5) 0.7854(4) 0.8953(3) 0.0526(14) Uani 1 1 d .
H48A H -0.0237 0.7421 0.8831 0.079 Uiso 1 1 calc R
H48B H 0.0601 0.8399 0.8611 0.079 Uiso 1 1 calc R
H48C H 0.0580 0.8161 0.9483 0.079 Uiso 1 1 calc R
C35 C 0.2633(5) 0.2730(4) 0.5455(3) 0.0509(14) Uani 1 1 d .
H35A H 0.1725 0.2701 0.5668 0.076 Uiso 1 1 calc R
H35B H 0.3160 0.2137 0.5585 0.076 Uiso 1 1 calc R
H35C H 0.2529 0.2721 0.4899 0.076 Uiso 1 1 calc R
C4 C -0.3746(5) -0.1100(4) 0.6694(3) 0.0435(12) Uani 1 1 d .
H4 H -0.3961 -0.1807 0.6559 0.052 Uiso 1 1 calc R
C44 C 0.2134(6) 0.2566(4) 0.9298(3) 0.0634(16) Uani 1 1 d .
H44A H 0.2067 0.2514 0.9846 0.095 Uiso 1 1 calc R
H44B H 0.2537 0.1940 0.9058 0.095 Uiso 1 1 calc R
H44C H 0.1217 0.2649 0.9065 0.095 Uiso 1 1 calc R
C45 C 0.4470(6) 0.3415(5) 0.9556(3) 0.0709(18) Uani 1 1 d .
H45A H 0.5043 0.3995 0.9441 0.106 Uiso 1 1 calc R
H45B H 0.4882 0.2771 0.9358 0.106 Uiso 1 1 calc R
H45C H 0.4402 0.3431 1.0109 0.106 Uiso 1 1 calc R
C12 C -0.3728(5) 0.1162(4) 0.5076(3) 0.0576(15) Uani 1 1 d .
H12A H -0.3777 0.0490 0.4776 0.086 Uiso 1 1 calc R
H12B H -0.3524 0.1693 0.4742 0.086 Uiso 1 1 calc R
H12C H -0.4608 0.1301 0.5307 0.086 Uiso 1 1 calc R
C11 C -0.1267(6) 0.0784(5) 0.5356(3) 0.0679(17) Uani 1 1 d .
H11A H -0.0547 0.0796 0.5763 0.102 Uiso 1 1 calc R
H11B H -0.0992 0.1231 0.4974 0.102 Uiso 1 1 calc R
H11C H -0.1406 0.0081 0.5114 0.102 Uiso 1 1 calc R
C9 C -0.4736(6) 0.0405(4) 0.8887(3) 0.0665(17) Uani 1 1 d .
H9A H -0.5583 0.0545 0.8599 0.100 Uiso 1 1 calc R
H9B H -0.4741 0.0771 0.9400 0.100 Uiso 1 1 calc R
H9C H -0.4676 -0.0333 0.8926 0.100 Uiso 1 1 calc R
C8 C -0.2184(7) 0.0486(6) 0.8887(3) 0.096(2) Uani 1 1 d .
H8A H -0.2125 -0.0263 0.8862 0.144 Uiso 1 1 calc R
H8B H -0.2172 0.0775 0.9422 0.144 Uiso 1 1 calc R
H8C H -0.1402 0.0763 0.8640 0.144 Uiso 1 1 calc R

loop_
_atom_site_aniso_label
_atom_site_aniso_U_11
_atom_site_aniso_U_22
_atom_site_aniso_U_33
_atom_site_aniso_U_23
_atom_site_aniso_U_13
_atom_site_aniso_U_12
Pd1 0.01552(18) 0.01976(19) 0.02350(19) -0.00098(12) 0.00373(12) 0.00005(12)
O1 0.0254(17) 0.0241(17) 0.0395(18) -0.0052(14) 0.0052(14) 0.0037(13)
N3 0.0162(18) 0.0206(19) 0.0223(19) -0.0013(14) 0.0031(14) 0.0000(14)
N4 0.0161(18) 0.026(2) 0.0217(19) -0.0015(15) 0.0020(15) -0.0021(14)
N2 0.0162(18) 0.021(2) 0.032(2) -0.0037(15) 0.0064(15) -0.0006(15)
C21 0.021(2) 0.025(2) 0.022(2) 0.0010(18) 0.0015(17) 0.0041(19)
O2 0.052(2) 0.047(2) 0.0311(19) -0.0001(16) -0.0023(16) 0.0011(17)
C22 0.022(2) 0.017(2) 0.022(2) -0.0027(18) 0.0009(19) 0.0012(17)
C23 0.016(2) 0.029(2) 0.031(3) 0.0017(19) 0.0065(18) -0.0024(18)
C13 0.019(2) 0.020(2) 0.033(2) -0.0019(19) 0.0037(18) -0.0036(18)
N1 0.0197(19) 0.019(2) 0.048(2) 0.0020(17) 0.0058(16) -0.0030(16)
C16 0.021(2) 0.023(2) 0.034(3) 0.0016(19) 0.0015(19) 0.0007(19)
C24 0.016(2) 0.034(3) 0.030(3) 0.001(2) -0.0017(18) -0.0018(19)
C37 0.022(2) 0.039(3) 0.021(2) -0.001(2) 0.0038(18) -0.005(2)
C38 0.024(2) 0.044(3) 0.026(3) 0.005(2) -0.0025(19) -0.005(2)
C6 0.024(2) 0.031(3) 0.042(3) 0.001(2) 0.003(2) -0.001(2)
C49 0.036(3) 0.026(3) 0.025(3) 0.004(2) 0.006(2) -0.003(2)
C1 0.015(2) 0.025(3) 0.048(3) 0.003(2) 0.004(2) -0.0006(18)
C26 0.025(2) 0.029(3) 0.025(2) 0.0077(19) 0.0058(19) -0.0037(19)
C50 0.038(3) 0.038(3) 0.045(3) 0.002(2) 0.003(2) 0.012(2)
C25 0.022(2) 0.029(2) 0.022(2) 0.0023(19) 0.0037(18) -0.0057(19)
C20 0.020(2) 0.020(2) 0.036(3) 0.0012(19) 0.0006(19) -0.0021(18)
C27 0.033(3) 0.040(3) 0.031(3) 0.010(2) 0.004(2) 0.002(2)
C30 0.024(2) 0.035(3) 0.026(3) -0.002(2) 0.0051(19) -0.004(2)
C5 0.046(3) 0.031(3) 0.039(3) -0.004(2) 0.001(2) -0.002(2)
C15 0.017(2) 0.031(3) 0.059(3) 0.005(2) 0.010(2) 0.003(2)
C28 0.035(3) 0.059(3) 0.022(3) 0.011(2) -0.001(2) -0.004(2)
C2 0.026(2) 0.031(3) 0.043(3) -0.003(2) 0.006(2) -0.002(2)
C14 0.021(2) 0.028(3) 0.050(3) 0.001(2) 0.007(2) 0.003(2)
C39 0.041(3) 0.059(4) 0.028(3) 0.013(2) 0.001(2) -0.007(3)
C19 0.018(2) 0.032(3) 0.062(3) 0.001(2) 0.006(2) 0.006(2)
C43 0.043(3) 0.045(3) 0.034(3) 0.009(2) 0.004(2) 0.005(2)
C29 0.031(3) 0.048(3) 0.023(3) -0.005(2) 0.007(2) 0.000(2)
C34 0.037(3) 0.040(3) 0.028(3) -0.004(2) 0.005(2) 0.006(2)
C42 0.027(2) 0.043(3) 0.022(2) -0.005(2) -0.0007(19) -0.002(2)
C7 0.060(3) 0.031(3) 0.051(3) -0.002(2) 0.014(3) -0.008(2)
C10 0.049(3) 0.035(3) 0.045(3) 0.002(2) 0.010(2) 0.000(2)
C46 0.047(3) 0.036(3) 0.028(3) -0.006(2) -0.003(2) 0.002(2)
C32 0.054(3) 0.033(3) 0.047(3) 0.004(2) 0.007(2) 0.002(2)
C31 0.041(3) 0.028(3) 0.030(3) 0.006(2) 0.008(2) 0.006(2)
C40 0.043(3) 0.075(4) 0.025(3) -0.005(3) 0.008(2) -0.005(3)
C3 0.048(3) 0.027(3) 0.048(3) 0.005(2) 0.008(2) -0.006(2)
C18 0.028(3) 0.029(3) 0.080(4) 0.003(3) 0.001(3) 0.011(2)
C47 0.054(3) 0.045(3) 0.054(3) -0.003(3) 0.004(3) -0.007(3)
C33 0.052(3) 0.042(3) 0.045(3) 0.012(2) 0.014(2) 0.019(2)
C41 0.042(3) 0.057(4) 0.030(3) -0.005(3) 0.003(2) 0.005(3)
C17 0.026(3) 0.022(3) 0.073(4) 0.000(2) 0.003(2) -0.001(2)
C36 0.042(3) 0.065(4) 0.058(4) 0.007(3) 0.020(3) 0.018(3)
C48 0.049(3) 0.041(3) 0.065(4) -0.004(3) -0.011(3) 0.008(3)
C35 0.066(4) 0.039(3) 0.045(3) -0.007(2) 0.001(3) 0.010(3)
C4 0.052(3) 0.024(3) 0.053(3) -0.006(2) 0.003(3) -0.006(2)
C44 0.084(4) 0.048(4) 0.062(4) 0.014(3) 0.015(3) 0.003(3)
C45 0.061(4) 0.069(4) 0.080(4) -0.004(3) -0.008(3) 0.028(3)
C12 0.064(4) 0.060(4) 0.051(3) 0.013(3) 0.008(3) 0.009(3)
C11 0.061(4) 0.080(4) 0.067(4) 0.016(3) 0.029(3) 0.005(3)
C9 0.070(4) 0.068(4) 0.061(4) -0.002(3) 0.025(3) -0.008(3)
C8 0.078(5) 0.148(7) 0.052(4) -0.028(4) -0.008(3) -0.004(5)

loop_
_atom_type_symbol
_atom_type_description
_atom_type_scat_dispersion_real
_atom_type_scat_dispersion_imag
_atom_type_scat_source
C C 0.0033 0.0016 'International Tables Vol C Tables 4.2.6.8 and 6.1.1.4'
H H 0.0000 0.0000 'International Tables Vol C Tables 4.2.6.8 and 6.1.1.4'
N N 0.0061 0.0033 'International Tables Vol C Tables 4.2.6.8 and 6.1.1.4'
O O 0.0106 0.0060 'International Tables Vol C Tables 4.2.6.8 and 6.1.1.4'
Pd Pd -0.9988 1.0072 'International Tables Vol C Tables 4.2.6.8 and 6.1.1.4'

loop_
_geom_angle_atom_site_label_1
_geom_angle_atom_site_label_2
_geom_angle_atom_site_label_3
_geom_angle
C22 Pd1 C21 91.25(15)
C22 Pd1 N2 171.96(14)
C21 Pd1 N2 80.71(14)
C22 Pd1 O1 93.93(13)
C21 Pd1 O1 170.49(13)
N2 Pd1 O1 94.02(11)
C49 O1 Pd1 125.6(3)
C22 N3 C23 110.3(3)
C22 N3 C25 127.0(3)
C23 N3 C25 122.0(3)
C22 N4 C24 110.9(3)
C22 N4 C37 126.0(3)
C24 N4 C37 121.6(3)
C13 N2 C14 107.0(3)
C13 N2 Pd1 114.1(2)
C14 N2 Pd1 138.9(3)
C20 C21 C16 115.1(4)
C20 C21 Pd1 130.4(3)
C16 C21 Pd1 114.4(3)
N4 C22 N3 104.6(3)
N4 C22 Pd1 126.6(3)
N3 C22 Pd1 128.1(3)
C24 C23 N3 107.3(3)
C24 C23 H23 126.4
N3 C23 H23 126.4
N2 C13 N1 110.5(3)
N2 C13 C16 117.8(3)
N1 C13 C16 131.7(4)
C13 N1 C15 106.4(3)
C13 N1 C1 129.3(3)
C15 N1 C1 124.0(3)
C17 C16 C21 122.4(4)
C17 C16 C13 124.6(4)
C21 C16 C13 112.9(3)
C23 C24 N4 106.9(3)
C23 C24 H24 126.5
N4 C24 H24 126.5
C38 C37 C42 123.4(4)
C38 C37 N4 119.9(4)
C42 C37 N4 116.5(4)
C37 C38 C39 116.4(4)
C37 C38 C43 123.7(4)
C39 C38 C43 119.8(4)
C5 C6 C1 116.9(4)
C5 C6 C10 119.9(4)
C1 C6 C10 123.2(4)
O2 C49 O1 127.2(4)
O2 C49 C50 117.3(4)
O1 C49 C50 115.5(4)
C2 C1 C6 122.9(4)
C2 C1 N1 118.7(4)
C6 C1 N1 118.4(4)
C27 C26 C25 117.1(4)
C27 C26 C31 120.6(4)
C25 C26 C31 122.2(4)
C49 C50 H50A 109.5
C49 C50 H50B 109.5
H50A C50 H50B 109.5
C49 C50 H50C 109.5
H50A C50 H50C 109.5
H50B C50 H50C 109.5
C30 C25 C26 121.9(4)
C30 C25 N3 119.3(4)
C26 C25 N3 118.5(3)
C19 C20 C21 122.4(4)
C19 C20 H20 118.8
C21 C20 H20 118.8
C28 C27 C26 121.6(4)
C28 C27 H27 119.2
C26 C27 H27 119.2
C29 C30 C25 117.9(4)
C29 C30 C34 119.2(4)
C25 C30 C34 122.8(4)
C4 C5 C6 121.9(4)
C4 C5 H5 119.0
C6 C5 H5 119.0
C14 C15 N1 107.3(4)
C14 C15 H15 126.4
N1 C15 H15 126.4
C29 C28 C27 120.2(4)
C29 C28 H28 119.9
C27 C28 H28 119.9
C3 C2 C1 117.1(4)
C3 C2 C7 120.2(4)
C1 C2 C7 122.5(4)
C15 C14 N2 108.8(4)
C15 C14 H14 125.6
N2 C14 H14 125.6
C40 C39 C38 121.7(4)
C40 C39 H39 119.2
C38 C39 H39 119.2
C18 C19 C20 121.1(4)
C18 C19 H19 119.5
C20 C19 H19 119.5
C38 C43 C45 110.0(4)
C38 C43 C44 113.0(4)
C45 C43 C44 111.5(4)
C38 C43 H43 107.3
C45 C43 H43 107.3
C44 C43 H43 107.3
C28 C29 C30 121.3(4)
C28 C29 H29 119.4
C30 C29 H29 119.4
C35 C34 C30 110.9(4)
C35 C34 C36 111.7(4)
C30 C34 C36 111.1(4)
C35 C34 H34 107.7
C30 C34 H34 107.7
C36 C34 H34 107.7
C41 C42 C37 116.3(4)
C41 C42 C46 120.1(4)
C37 C42 C46 123.5(4)
C2 C7 C9 112.9(4)
C2 C7 C8 110.1(4)
C9 C7 C8 110.1(5)
C2 C7 H7 107.8
C9 C7 H7 107.8
C8 C7 H7 107.8
C12 C10 C6 111.3(4)
C12 C10 C11 110.2(4)
C6 C10 C11 111.0(4)
C12 C10 H10 108.1
C6 C10 H10 108.1
C11 C10 H10 108.1
C42 C46 C48 113.2(4)
C42 C46 C47 111.3(4)
C48 C46 C47 109.6(4)
C42 C46 H46 107.5
C48 C46 H46 107.5
C47 C46 H46 107.5
C31 C32 H32A 109.5
C31 C32 H32B 109.5
H32A C32 H32B 109.5
C31 C32 H32C 109.5
H32A C32 H32C 109.5
H32B C32 H32C 109.5
C33 C31 C26 114.5(4)
C33 C31 C32 109.4(4)
C26 C31 C32 109.5(3)
C33 C31 H31 107.7
C26 C31 H31 107.7
C32 C31 H31 107.7
C39 C40 C41 120.2(4)
C39 C40 H40 119.9
C41 C40 H40 119.9
C4 C3 C2 121.4(4)
C4 C3 H3 119.3
C2 C3 H3 119.3
C19 C18 C17 119.3(4)
C19 C18 H18 120.4
C17 C18 H18 120.4
C46 C47 H47A 109.5
C46 C47 H47B 109.5
H47A C47 H47B 109.5
C46 C47 H47C 109.5
H47A C47 H47C 109.5
H47B C47 H47C 109.5
C31 C33 H33A 109.5
C31 C33 H33B 109.5
H33A C33 H33B 109.5
C31 C33 H33C 109.5
H33A C33 H33C 109.5
H33B C33 H33C 109.5
C40 C41 C42 121.8(5)
C40 C41 H41 119.1
C42 C41 H41 119.1
C18 C17 C16 119.7(4)
C18 C17 H17 120.2
C16 C17 H17 120.2
C34 C36 H36A 109.5
C34 C36 H36B 109.5
H36A C36 H36B 109.5
C34 C36 H36C 109.5
H36A C36 H36C 109.5
H36B C36 H36C 109.5
C46 C48 H48A 109.5
C46 C48 H48B 109.5
H48A C48 H48B 109.5
C46 C48 H48C 109.5
H48A C48 H48C 109.5
H48B C48 H48C 109.5
C34 C35 H35A 109.5
C34 C35 H35B 109.5
H35A C35 H35B 109.5
C34 C35 H35C 109.5
H35A C35 H35C 109.5
H35B C35 H35C 109.5
C5 C4 C3 119.8(4)
C5 C4 H4 120.1
C3 C4 H4 120.1
C43 C44 H44A 109.5
C43 C44 H44B 109.5
H44A C44 H44B 109.5
C43 C44 H44C 109.5
H44A C44 H44C 109.5
H44B C44 H44C 109.5
C43 C45 H45A 109.5
C43 C45 H45B 109.5
H45A C45 H45B 109.5
C43 C45 H45C 109.5
H45A C45 H45C 109.5
H45B C45 H45C 109.5
C10 C12 H12A 109.5
C10 C12 H12B 109.5
H12A C12 H12B 109.5
C10 C12 H12C 109.5
H12A C12 H12C 109.5
H12B C12 H12C 109.5
C10 C11 H11A 109.5
C10 C11 H11B 109.5
H11A C11 H11B 109.5
C10 C11 H11C 109.5
H11A C11 H11C 109.5
H11B C11 H11C 109.5
C7 C9 H9A 109.5
C7 C9 H9B 109.5
H9A C9 H9B 109.5
C7 C9 H9C 109.5
H9A C9 H9C 109.5
H9B C9 H9C 109.5
C7 C8 H8A 109.5
C7 C8 H8B 109.5
H8A C8 H8B 109.5
C7 C8 H8C 109.5
H8A C8 H8C 109.5
H8B C8 H8C 109.5

loop_
_geom_bond_atom_site_label_1
_geom_bond_atom_site_label_2
_geom_bond_distance
Pd1 C22 1.991(4)
Pd1 C21 2.011(4)
Pd1 N2 2.058(3)
Pd1 O1 2.115(3)
O1 C49 1.247(5)
N3 C22 1.361(5)
N3 C23 1.387(5)
N3 C25 1.450(5)
N4 C22 1.348(5)
N4 C24 1.388(5)
N4 C37 1.464(5)
N2 C13 1.320(5)
N2 C14 1.372(5)
C21 C20 1.400(5)
C21 C16 1.420(6)
O2 C49 1.242(5)
C23 C24 1.326(5)
C23 H23 0.9500
C13 N1 1.354(5)
C13 C16 1.462(5)
N1 C15 1.382(5)
N1 C1 1.444(5)
C16 C17 1.390(6)
C24 H24 0.9500
C37 C38 1.391(6)
C37 C42 1.403(6)
C38 C39 1.397(6)
C38 C43 1.503(6)
C6 C5 1.380(6)
C6 C1 1.392(6)
C6 C10 1.514(6)
C49 C50 1.527(6)
C1 C2 1.391(6)
C26 C27 1.386(6)
C26 C25 1.408(5)
C26 C31 1.526(6)
C50 H50A 0.9800
C50 H50B 0.9800
C50 H50C 0.9800
C25 C30 1.393(5)
C20 C19 1.377(6)
C20 H20 0.9500
C27 C28 1.372(6)
C27 H27 0.9500
C30 C29 1.384(6)
C30 C34 1.523(6)
C5 C4 1.367(6)
C5 H5 0.9500
C15 C14 1.343(6)
C15 H15 0.9500
C28 C29 1.367(6)
C28 H28 0.9500
C2 C3 1.385(6)
C2 C7 1.515(6)
C14 H14 0.9500
C39 C40 1.365(7)
C39 H39 0.9500
C19 C18 1.374(6)
C19 H19 0.9500
C43 C45 1.525(7)
C43 C44 1.528(7)
C43 H43 1.0000
C29 H29 0.9500
C34 C35 1.522(6)
C34 C36 1.529(6)
C34 H34 1.0000
C42 C41 1.389(6)
C42 C46 1.503(6)
C7 C9 1.520(7)
C7 C8 1.521(8)
C7 H7 1.0000
C10 C12 1.508(7)
C10 C11 1.537(7)
C10 H10 1.0000
C46 C48 1.527(6)
C46 C47 1.527(6)
C46 H46 1.0000
C32 C31 1.536(6)
C32 H32A 0.9800
C32 H32B 0.9800
C32 H32C 0.9800
C31 C33 1.521(6)
C31 H31 1.0000
C40 C41 1.368(7)
C40 H40 0.9500
C3 C4 1.371(6)
C3 H3 0.9500
C18 C17 1.381(6)
C18 H18 0.9500
C47 H47A 0.9800
C47 H47B 0.9800
C47 H47C 0.9800
C33 H33A 0.9800
C33 H33B 0.9800
C33 H33C 0.9800
C41 H41 0.9500
C17 H17 0.9500
C36 H36A 0.9800
C36 H36B 0.9800
C36 H36C 0.9800
C48 H48A 0.9800
C48 H48B 0.9800
C48 H48C 0.9800
C35 H35A 0.9800
C35 H35B 0.9800
C35 H35C 0.9800
C4 H4 0.9500
C44 H44A 0.9800
C44 H44B 0.9800
C44 H44C 0.9800
C45 H45A 0.9800
C45 H45B 0.9800
C45 H45C 0.9800
C12 H12A 0.9800
C12 H12B 0.9800
C12 H12C 0.9800
C11 H11A 0.9800
C11 H11B 0.9800
C11 H11C 0.9800
C9 H9A 0.9800
C9 H9B 0.9800
C9 H9C 0.9800
C8 H8A 0.9800
C8 H8B 0.9800
C8 H8C 0.9800

loop_
_geom_torsion_atom_site_label_1
_geom_torsion_atom_site_label_2
_geom_torsion_atom_site_label_3
_geom_torsion_atom_site_label_4
_geom_torsion
C22 Pd1 O1 C49 134.0(3)
N2 Pd1 O1 C49 -47.3(3)
C21 Pd1 N2 C13 0.6(3)
O1 Pd1 N2 C13 -171.4(3)
C21 Pd1 N2 C14 -175.7(4)
O1 Pd1 N2 C14 12.3(4)
C22 Pd1 C21 C20 0.7(4)
N2 Pd1 C21 C20 -179.1(4)
C22 Pd1 C21 C16 177.5(3)
N2 Pd1 C21 C16 -2.4(3)
C24 N4 C22 N3 -1.8(4)
C37 N4 C22 N3 164.3(3)
C24 N4 C22 Pd1 169.4(3)
C37 N4 C22 Pd1 -24.5(5)
C23 N3 C22 N4 1.8(4)
C25 N3 C22 N4 -168.9(3)
C23 N3 C22 Pd1 -169.2(3)
C25 N3 C22 Pd1 20.1(5)
C21 Pd1 C22 N4 -85.8(3)
O1 Pd1 C22 N4 86.2(3)
C21 Pd1 C22 N3 83.3(3)
O1 Pd1 C22 N3 -104.6(3)
C22 N3 C23 C24 -1.2(4)
C25 N3 C23 C24 170.1(3)
C14 N2 C13 N1 0.4(5)
Pd1 N2 C13 N1 -177.1(3)
C14 N2 C13 C16 178.7(3)
Pd1 N2 C13 C16 1.3(5)
N2 C13 N1 C15 -0.3(5)
C16 C13 N1 C15 -178.3(4)
N2 C13 N1 C1 173.4(4)
C16 C13 N1 C1 -4.7(7)
C20 C21 C16 C17 1.9(6)
Pd1 C21 C16 C17 -175.4(3)
C20 C21 C16 C13 -179.1(3)
Pd1 C21 C16 C13 3.6(4)
N2 C13 C16 C17 175.7(4)
N1 C13 C16 C17 -6.4(7)
N2 C13 C16 C21 -3.3(5)
N1 C13 C16 C21 174.7(4)
N3 C23 C24 N4 0.1(4)
C22 N4 C24 C23 1.1(5)
C37 N4 C24 C23 -165.7(4)
C22 N4 C37 C38 101.1(5)
C24 N4 C37 C38 -94.2(5)
C22 N4 C37 C42 -82.8(5)
C24 N4 C37 C42 81.9(5)
C42 C37 C38 C39 4.6(6)
N4 C37 C38 C39 -179.6(4)
C42 C37 C38 C43 -172.3(4)
N4 C37 C38 C43 3.5(6)
Pd1 O1 C49 O2 -13.9(6)
Pd1 O1 C49 C50 165.5(3)
C5 C6 C1 C2 -0.6(6)
C10 C6 C1 C2 179.0(4)
C5 C6 C1 N1 -178.8(4)
C10 C6 C1 N1 0.8(6)
C13 N1 C1 C2 106.1(5)
C15 N1 C1 C2 -81.3(5)
C13 N1 C1 C6 -75.7(6)
C15 N1 C1 C6 97.0(5)
C27 C26 C25 C30 2.3(6)
C31 C26 C25 C30 -175.9(4)
C27 C26 C25 N3 175.5(3)
C31 C26 C25 N3 -2.7(6)
C22 N3 C25 C30 -113.2(4)
C23 N3 C25 C30 77.0(5)
C22 N3 C25 C26 73.4(5)
C23 N3 C25 C26 -96.4(4)
C16 C21 C20 C19 -0.5(6)
Pd1 C21 C20 C19 176.2(3)
C25 C26 C27 C28 -1.8(6)
C31 C26 C27 C28 176.5(4)
C26 C25 C30 C29 -1.6(6)
N3 C25 C30 C29 -174.8(3)
C26 C25 C30 C34 177.0(4)
N3 C25 C30 C34 3.8(6)
C1 C6 C5 C4 1.4(7)
C10 C6 C5 C4 -178.2(4)
C13 N1 C15 C14 0.1(5)
C1 N1 C15 C14 -174.0(4)
C26 C27 C28 C29 0.6(7)
C6 C1 C2 C3 -0.8(6)
N1 C1 C2 C3 177.3(4)
C6 C1 C2 C7 174.1(4)
N1 C1 C2 C7 -7.8(6)
N1 C15 C14 N2 0.1(5)
C13 N2 C14 C15 -0.3(5)
Pd1 N2 C14 C15 176.1(3)
C37 C38 C39 C40 -2.6(7)
C43 C38 C39 C40 174.5(4)
C21 C20 C19 C18 -0.7(7)
C37 C38 C43 C45 105.5(5)
C39 C38 C43 C45 -71.3(6)
C37 C38 C43 C44 -129.1(5)
C39 C38 C43 C44 54.1(6)
C27 C28 C29 C30 0.1(7)
C25 C30 C29 C28 0.4(6)
C34 C30 C29 C28 -178.3(4)
C29 C30 C34 C35 -58.5(5)
C25 C30 C34 C35 122.9(4)
C29 C30 C34 C36 66.3(5)
C25 C30 C34 C36 -112.3(5)
C38 C37 C42 C41 -3.4(6)
N4 C37 C42 C41 -179.3(4)
C38 C37 C42 C46 173.6(4)
N4 C37 C42 C46 -2.3(6)
C3 C2 C7 C9 -44.5(6)
C1 C2 C7 C9 140.8(5)
C3 C2 C7 C8 79.1(6)
C1 C2 C7 C8 -95.7(6)
C5 C6 C10 C12 60.3(6)
C1 C6 C10 C12 -119.3(5)
C5 C6 C10 C11 -62.9(6)
C1 C6 C10 C11 117.5(5)
C41 C42 C46 C48 -44.3(6)
C37 C42 C46 C48 138.9(4)
C41 C42 C46 C47 79.7(5)
C37 C42 C46 C47 -97.2(5)
C27 C26 C31 C33 28.5(6)
C25 C26 C31 C33 -153.4(4)
C27 C26 C31 C32 -94.9(5)
C25 C26 C31 C32 83.3(5)
C38 C39 C40 C41 -0.5(7)
C1 C2 C3 C4 1.6(7)
C7 C2 C3 C4 -173.4(4)
C20 C19 C18 C17 0.6(7)
C39 C40 C41 C42 1.8(7)
C37 C42 C41 C40 0.1(7)
C46 C42 C41 C40 -177.0(4)
C19 C18 C17 C16 0.7(7)
C21 C16 C17 C18 -2.1(7)
C13 C16 C17 C18 179.1(4)
C6 C5 C4 C3 -0.8(7)
C2 C3 C4 C5 -0.8(7)
